data_4304731
loop_
_publ_author_name
'Subhas Samanta'
'Priti Singh'
'Jan Fiedler'
'Stanislav Z\'ali\<s'
'Wolfgang Kaim'
'Sreebrata Goswami'

_publ_section_title
;
Singlet Diradical Complexes of Ruthenium and Osmium: Geometrical and
Electronic Structures and their Unexpected Changes on Oxidation
;
_journal_name_full 'Inorganic Chemistry'
_journal_page_first 1625
_journal_page_last 1633
_journal_paper_doi 10.1021/ic702301a
_journal_volume 47
_journal_year 2008
_chemical_formula_moiety 'C34 H26 N8 Os, I3'
_chemical_formula_sum 'C34 H26 I3 N8 Os'
_chemical_formula_weight 1117.56
_chemical_name_systematic
;
 ?
;
_space_group_IT_number 2
_symmetry_cell_setting triclinic
_symmetry_space_group_name_Hall '-P 1'
_symmetry_space_group_name_H-M 'P -1'
_atom_sites_solution_hydrogens geom
_atom_sites_solution_primary direct
_atom_sites_solution_secondary difmap
_audit_creation_method SHELXL-97
_cell_angle_alpha 114.751(13)
_cell_angle_beta 103.044(9)
_cell_angle_gamma 107.607(11)
_cell_formula_units_Z 2
_cell_length_a 12.2467(13)
_cell_length_b 13.191(2)
_cell_length_c 13.6083(15)
_cell_measurement_temperature 293(2)
_cell_volume 1738.1(5)
_computing_cell_refinement 'Bruker SMART'
_computing_data_collection 'Bruker SMART'
_computing_data_reduction 'Bruker SAINT'
_computing_molecular_graphics ORTEP-III
_computing_publication_material 'WinGX v1.70.01'
_computing_structure_refinement 'SHELXL-97 (Sheldrick, 1997)'
_computing_structure_solution SHELXS-97
_diffrn_ambient_temperature 293(2)
_diffrn_measured_fraction_theta_full 0.881
_diffrn_measured_fraction_theta_max 0.881
_diffrn_measurement_device_type 'CCD area detector'
_diffrn_measurement_method 'phi and omega scans'
_diffrn_radiation_monochromator graphite
_diffrn_radiation_source 'fine-focus sealed tube'
_diffrn_radiation_type MoK\a
_diffrn_radiation_wavelength 0.71073
_diffrn_reflns_av_R_equivalents 0.0381
_diffrn_reflns_av_sigmaI/netI 0.0612
_diffrn_reflns_limit_h_max 17
_diffrn_reflns_limit_h_min -18
_diffrn_reflns_limit_k_max 19
_diffrn_reflns_limit_k_min -19
_diffrn_reflns_limit_l_max 20
_diffrn_reflns_limit_l_min -15
_diffrn_reflns_number 23183
_diffrn_reflns_theta_full 32.74
_diffrn_reflns_theta_max 32.74
_diffrn_reflns_theta_min 3.07
_exptl_absorpt_coefficient_mu 6.368
_exptl_absorpt_correction_T_max 0.295
_exptl_absorpt_correction_T_min 0.222
_exptl_absorpt_correction_type empirical
_exptl_absorpt_process_details SADABS
_exptl_crystal_colour Green
_exptl_crystal_density_diffrn 2.136
_exptl_crystal_density_method 'not measured'
_exptl_crystal_description Square
_exptl_crystal_F_000 1142
_exptl_crystal_size_max 0.25
_exptl_crystal_size_mid 0.21
_exptl_crystal_size_min 0.19
_refine_diff_density_max 2.654
_refine_diff_density_min -1.477
_refine_diff_density_rms 0.214
_refine_ls_extinction_method none
_refine_ls_goodness_of_fit_ref 1.033
_refine_ls_hydrogen_treatment mixed
_refine_ls_matrix_type full
_refine_ls_number_parameters 418
_refine_ls_number_reflns 11302
_refine_ls_number_restraints 0
_refine_ls_restrained_S_all 1.033
_refine_ls_R_factor_all 0.0546
_refine_ls_R_factor_gt 0.0385
_refine_ls_shift/su_max 0.574
_refine_ls_shift/su_mean 0.194
_refine_ls_structure_factor_coef Fsqd
_refine_ls_weighting_details 'calc w=1/[\s^2^(Fo^2^)+(0.0554P)^2^+0.0000P] where P=(Fo^2^+2Fc^2^)/3'
_refine_ls_weighting_scheme calc
_refine_ls_wR_factor_gt 0.0943
_refine_ls_wR_factor_ref 0.1041
_reflns_number_gt 8324
_reflns_number_total 11302
_reflns_threshold_expression >2sigma(I)
_cod_data_source_file ic702301a-file005.cif
_cod_data_source_block gkl033
_cod_depositor_comments
;
The following automatic conversions were performed:
'_symmetry_cell_setting' value 'Triclinic' changed to 'triclinic'
according to '/home/saulius/struct/CIF-dictionaries/cif_core.dic'
dictionary named 'cif_core.dic' version 2.4.1 from
2010-06-29.

'_exptl_absorpt_correction_type' value 'Empirical' changed to
'empirical' according to
'/home/saulius/struct/CIF-dictionaries/cif_core.dic' dictionary named
'cif_core.dic' version 2.4.1 from 2010-06-29.

Automatic conversion script
Id: cif_fix_enum 1527 2010-12-29 10:47:43Z saulius 
;
_cod_original_cell_volume 1738.1(4)
_cod_database_code 4304731

loop_
_symmetry_equiv_pos_as_xyz
'x, y, z'
'-x, -y, -z'

loop_
_atom_site_label
_atom_site_type_symbol
_atom_site_fract_x
_atom_site_fract_y
_atom_site_fract_z
_atom_site_U_iso_or_equiv
_atom_site_adp_type
_atom_site_occupancy
_atom_site_symmetry_multiplicity
_atom_site_calc_flag
_atom_site_refinement_flags
_atom_site_disorder_assembly
_atom_site_disorder_group
Os1 Os 0.777036(16) 0.916846(16) 0.609624(16) 0.01670(5) Uani 1 1 d . . .
I2 I 0.5000 0.5000 0.0000 0.02605(10) Uani 1 2 d S . .
I3 I 0.0000 0.5000 0.5000 0.02807(11) Uani 1 2 d S . .
I1 I 0.39096(3) 0.66587(3) -0.00473(3) 0.03105(9) Uani 1 1 d . . .
N3 N 0.8644(3) 1.0297(4) 0.5632(3) 0.0176(8) Uani 1 1 d . . .
N6 N 0.6431(4) 0.6914(4) 0.6077(4) 0.0223(8) Uani 1 1 d . . .
N7 N 0.6853(4) 0.8129(4) 0.6619(3) 0.0200(8) Uani 1 1 d . . .
C17 C 0.4348(4) 0.7594(5) 0.4716(5) 0.0247(10) Uani 1 1 d . . .
H17 H 0.4545 0.8267 0.5450 0.030 Uiso 1 1 calc R . .
N1 N 0.9648(3) 0.9838(4) 0.7081(3) 0.0176(8) Uani 1 1 d . . .
N8 N 0.7777(4) 1.0492(4) 0.7527(3) 0.0196(8) Uani 1 1 d . . .
N5 N 0.7604(4) 0.7404(4) 0.5030(3) 0.0191(8) Uani 1 1 d . . .
C27 C 0.7075(4) 1.0808(4) 0.9150(4) 0.0205(9) Uani 1 1 d . . .
H27 H 0.7459 1.1672 0.9512 0.025 Uiso 1 1 calc R . .
N4 N 0.6329(3) 0.8774(4) 0.4730(3) 0.0150(7) Uani 1 1 d . . .
N2 N 0.9849(4) 1.1013(4) 0.6156(4) 0.0208(8) Uani 1 1 d . . .
C6 C 0.7893(4) 1.0370(4) 0.4752(4) 0.0188(9) Uani 1 1 d . . .
C22 C 0.6844(4) 0.6522(4) 0.5177(4) 0.0204(9) Uani 1 1 d . . .
C18 C 0.8046(4) 0.7035(4) 0.4186(4) 0.0207(9) Uani 1 1 d . . .
H18 H 0.8573 0.7631 0.4092 0.025 Uiso 1 1 calc R . .
C21 C 0.6497(4) 0.5251(5) 0.4447(5) 0.0246(11) Uani 1 1 d . . .
H21 H 0.5972 0.4655 0.4542 0.029 Uiso 1 1 calc R . .
C29 C 0.8623(4) 1.1801(4) 0.8112(4) 0.0197(9) Uani 1 1 d . . .
C23 C 0.6623(5) 0.8754(4) 0.7607(4) 0.0219(10) Uani 1 1 d . . .
C28 C 0.7167(4) 1.0044(5) 0.8108(4) 0.0190(9) Uani 1 1 d . . .
C12 C 0.5152(4) 0.7681(4) 0.4153(4) 0.0207(10) Uani 1 1 d . . .
C7 C 0.8292(5) 1.1214(5) 0.4387(5) 0.0224(10) Uani 1 1 d . . .
H7 H 0.9124 1.1814 0.4755 0.027 Uiso 1 1 calc R . .
C11 C 0.6623(4) 0.9488(4) 0.4236(4) 0.0183(9) Uani 1 1 d . . .
C5 C 1.0399(4) 1.0784(4) 0.6990(4) 0.0204(9) Uani 1 1 d . . .
C8 C 0.7441(5) 1.1146(5) 0.3479(5) 0.0268(11) Uani 1 1 d . . .
H8 H 0.7690 1.1704 0.3233 0.032 Uiso 1 1 calc R . .
C24 C 0.5935(4) 0.8193(5) 0.8108(4) 0.0244(10) Uani 1 1 d . . .
H24 H 0.5563 0.7330 0.7758 0.029 Uiso 1 1 calc R . .
C10 C 0.5773(4) 0.9407(5) 0.3285(4) 0.0225(10) Uani 1 1 d . . .
H10 H 0.4940 0.8808 0.2904 0.027 Uiso 1 1 calc R . .
C4 C 1.1682(5) 1.1472(5) 0.7717(5) 0.0256(11) Uani 1 1 d . . .
H4 H 1.2186 1.2101 0.7645 0.031 Uiso 1 1 calc R . .
C20 C 0.6954(5) 0.4904(5) 0.3583(5) 0.0291(12) Uani 1 1 d . . .
H20 H 0.6736 0.4067 0.3082 0.035 Uiso 1 1 calc R . .
C19 C 0.7737(5) 0.5812(5) 0.3471(5) 0.0283(11) Uani 1 1 d . . .
H19 H 0.8058 0.5584 0.2899 0.034 Uiso 1 1 calc R . .
C1 C 1.0181(5) 0.9586(5) 0.7881(5) 0.0241(10) Uani 1 1 d . . .
H1 H 0.9679 0.8936 0.7930 0.029 Uiso 1 1 calc R . .
C25 C 0.5825(5) 0.8921(6) 0.9094(5) 0.0290(12) Uani 1 1 d . . .
H25 H 0.5375 0.8560 0.9425 0.035 Uiso 1 1 calc R . .
C3 C 1.2191(5) 1.1219(5) 0.8528(5) 0.0274(11) Uani 1 1 d . . .
H3 H 1.3041 1.1683 0.9023 0.033 Uiso 1 1 calc R . .
C26 C 0.6398(5) 1.0243(6) 0.9628(5) 0.0279(11) Uani 1 1 d . . .
H26 H 0.6319 1.0738 1.0308 0.033 Uiso 1 1 calc R . .
C9 C 0.6193(5) 1.0226(5) 0.2929(5) 0.0287(12) Uani 1 1 d . . .
H9 H 0.5629 1.0169 0.2299 0.034 Uiso 1 1 calc R . .
C16 C 0.3255(5) 0.6507(6) 0.4186(5) 0.0311(13) Uani 1 1 d . . .
H16 H 0.2703 0.6461 0.4555 0.037 Uiso 1 1 calc R . .
C34 C 0.8447(5) 1.2449(5) 0.7555(5) 0.0274(11) Uani 1 1 d . . .
H34 H 0.7728 1.2070 0.6872 0.033 Uiso 1 1 calc R . .
C30 C 0.9681(5) 1.2373(5) 0.9147(5) 0.0313(12) Uani 1 1 d . . .
H30 H 0.9792 1.1961 0.9544 0.038 Uiso 1 1 calc R . .
C15 C 0.2974(5) 0.5491(5) 0.3118(5) 0.0350(14) Uani 1 1 d . . .
H15 H 0.2253 0.4750 0.2780 0.042 Uiso 1 1 calc R . .
C2 C 1.1420(5) 1.0246(5) 0.8613(5) 0.0323(13) Uani 1 1 d . . .
H2 H 1.1755 1.0061 0.9163 0.039 Uiso 1 1 calc R . .
C14 C 0.3770(5) 0.5576(5) 0.2548(5) 0.0330(13) Uani 1 1 d . . .
H14 H 0.3575 0.4891 0.1822 0.040 Uiso 1 1 calc R . .
C13 C 0.4848(5) 0.6660(5) 0.3042(4) 0.0244(10) Uani 1 1 d . . .
H13 H 0.5368 0.6717 0.2644 0.029 Uiso 1 1 calc R . .
C33 C 0.9326(6) 1.3643(5) 0.8004(6) 0.0364(14) Uani 1 1 d . . .
H33 H 0.9188 1.4080 0.7641 0.044 Uiso 1 1 calc R . .
C32 C 1.0416(6) 1.4195(5) 0.8994(6) 0.0417(15) Uani 1 1 d . . .
H32 H 1.1039 1.4979 0.9267 0.050 Uiso 1 1 calc R . .
C31 C 1.0574(6) 1.3577(6) 0.9578(6) 0.0434(17) Uani 1 1 d . . .
H31 H 1.1288 1.3970 1.0270 0.052 Uiso 1 1 calc R . .
I4 I -0.06551(4) 0.33996(4) 0.24738(3) 0.03554(10) Uani 1 1 d . . .

loop_
_atom_site_aniso_label
_atom_site_aniso_U_11
_atom_site_aniso_U_22
_atom_site_aniso_U_33
_atom_site_aniso_U_23
_atom_site_aniso_U_13
_atom_site_aniso_U_12
Os1 0.01459(8) 0.01401(8) 0.01787(9) 0.00888(7) 0.00452(6) 0.00293(6)
I2 0.0272(2) 0.0195(2) 0.0242(2) 0.00834(18) 0.00957(18) 0.00724(18)
I3 0.0220(2) 0.0256(2) 0.0358(3) 0.0200(2) 0.00791(19) 0.00699(18)
I1 0.02935(18) 0.02308(17) 0.03505(19) 0.01367(15) 0.00918(15) 0.01030(14)
N3 0.0164(17) 0.0149(18) 0.0144(17) 0.0020(15) 0.0062(14) 0.0070(15)
N6 0.025(2) 0.0182(19) 0.023(2) 0.0114(16) 0.0097(17) 0.0086(16)
N7 0.0158(18) 0.0166(19) 0.0173(19) 0.0067(16) 0.0007(15) 0.0028(15)
C17 0.016(2) 0.026(3) 0.027(3) 0.013(2) 0.0062(19) 0.007(2)
N1 0.0175(18) 0.0130(17) 0.0209(19) 0.0069(15) 0.0098(15) 0.0067(15)
N8 0.0221(19) 0.0130(18) 0.0187(18) 0.0068(15) 0.0055(15) 0.0061(15)
N5 0.0171(18) 0.0165(19) 0.0205(19) 0.0097(16) 0.0056(15) 0.0054(15)
C27 0.022(2) 0.018(2) 0.019(2) 0.0048(18) 0.0061(18) 0.0137(19)
N4 0.0127(16) 0.0189(18) 0.0156(17) 0.0102(15) 0.0095(14) 0.0053(14)
N2 0.0194(19) 0.0169(19) 0.0201(19) 0.0070(16) 0.0075(16) 0.0056(16)
C6 0.019(2) 0.016(2) 0.017(2) 0.0059(17) 0.0078(17) 0.0064(17)
C22 0.017(2) 0.019(2) 0.025(2) 0.0112(19) 0.0092(18) 0.0064(18)
C18 0.016(2) 0.019(2) 0.025(2) 0.0092(19) 0.0104(18) 0.0069(18)
C21 0.018(2) 0.015(2) 0.030(3) 0.012(2) 0.003(2) -0.0019(18)
C29 0.016(2) 0.018(2) 0.018(2) 0.0024(18) 0.0088(17) 0.0081(18)
C23 0.026(2) 0.014(2) 0.020(2) 0.0067(18) 0.0044(19) 0.0088(19)
C28 0.017(2) 0.026(2) 0.019(2) 0.0159(19) 0.0084(17) 0.0094(18)
C12 0.018(2) 0.018(2) 0.017(2) 0.0083(18) 0.0018(17) 0.0027(18)
C7 0.021(2) 0.021(2) 0.029(3) 0.017(2) 0.014(2) 0.0069(19)
C11 0.024(2) 0.018(2) 0.019(2) 0.0121(18) 0.0130(18) 0.0105(18)
C5 0.020(2) 0.016(2) 0.020(2) 0.0027(18) 0.0105(18) 0.0090(18)
C8 0.031(3) 0.026(3) 0.028(3) 0.020(2) 0.012(2) 0.011(2)
C24 0.023(2) 0.026(3) 0.025(2) 0.017(2) 0.007(2) 0.008(2)
C10 0.019(2) 0.022(2) 0.023(2) 0.011(2) 0.0085(19) 0.0058(19)
C4 0.025(2) 0.025(3) 0.028(3) 0.013(2) 0.014(2) 0.011(2)
C20 0.025(2) 0.016(2) 0.034(3) 0.007(2) 0.007(2) 0.006(2)
C19 0.021(2) 0.023(3) 0.029(3) 0.008(2) 0.007(2) 0.006(2)
C1 0.023(2) 0.026(3) 0.030(3) 0.019(2) 0.011(2) 0.013(2)
C25 0.026(2) 0.039(3) 0.032(3) 0.027(3) 0.011(2) 0.014(2)
C3 0.017(2) 0.029(3) 0.026(3) 0.009(2) 0.0045(19) 0.010(2)
C26 0.026(2) 0.045(3) 0.026(3) 0.023(2) 0.016(2) 0.023(2)
C9 0.028(3) 0.034(3) 0.033(3) 0.026(2) 0.009(2) 0.013(2)
C16 0.015(2) 0.039(3) 0.044(3) 0.029(3) 0.013(2) 0.005(2)
C34 0.032(3) 0.023(3) 0.029(3) 0.012(2) 0.014(2) 0.014(2)
C30 0.022(2) 0.029(3) 0.030(3) 0.011(2) 0.005(2) 0.008(2)
C15 0.024(3) 0.026(3) 0.032(3) 0.014(2) 0.000(2) -0.005(2)
C2 0.027(3) 0.031(3) 0.035(3) 0.020(2) 0.004(2) 0.011(2)
C14 0.032(3) 0.021(3) 0.028(3) 0.009(2) 0.004(2) 0.003(2)
C13 0.022(2) 0.019(2) 0.018(2) 0.0041(19) 0.0080(19) 0.0015(19)
C33 0.042(3) 0.022(3) 0.045(3) 0.016(3) 0.024(3) 0.012(2)
C32 0.037(3) 0.016(3) 0.051(4) 0.008(3) 0.016(3) 0.003(2)
C31 0.027(3) 0.027(3) 0.035(3) -0.008(2) 0.000(2) 0.007(2)
I4 0.0385(2) 0.02621(18) 0.0367(2) 0.01820(16) 0.01388(16) 0.00699(16)

loop_
_atom_type_symbol
_atom_type_description
_atom_type_scat_dispersion_real
_atom_type_scat_dispersion_imag
_atom_type_scat_source
C C 0.0033 0.0016 'International Tables Vol C Tables 4.2.6.8 and 6.1.1.4'
H H 0.0000 0.0000 'International Tables Vol C Tables 4.2.6.8 and 6.1.1.4'
I I -0.4742 1.8119 'International Tables Vol C Tables 4.2.6.8 and 6.1.1.4'
N N 0.0061 0.0033 'International Tables Vol C Tables 4.2.6.8 and 6.1.1.4'
Os Os -1.2165 7.6030 'International Tables Vol C Tables 4.2.6.8 and 6.1.1.4'

loop_
_geom_angle_atom_site_label_1
_geom_angle_atom_site_label_2
_geom_angle_atom_site_label_3
_geom_angle
_geom_angle_site_symmetry_1
_geom_angle_site_symmetry_3
_geom_angle_publ_flag
N3 Os1 N7 175.79(16) . . ?
N3 Os1 N8 95.99(16) . . ?
N7 Os1 N8 80.22(17) . . ?
N3 Os1 N4 79.88(15) . . ?
N7 Os1 N4 99.27(15) . . ?
N8 Os1 N4 105.21(16) . . ?
N3 Os1 N1 75.59(16) . . ?
N7 Os1 N1 105.85(16) . . ?
N8 Os1 N1 86.66(16) . . ?
N4 Os1 N1 153.76(15) . . ?
N3 Os1 N5 108.65(16) . . ?
N7 Os1 N5 75.36(16) . . ?
N8 Os1 N5 154.14(17) . . ?
N4 Os1 N5 87.20(15) . . ?
N1 Os1 N5 91.85(15) . . ?
I1 I2 I1 180.0 . 2_665 ?
I4 I3 I4 180.0 2_566 . ?
N2 N3 C6 120.1(4) . . ?
N2 N3 Os1 123.2(3) . . ?
C6 N3 Os1 116.6(3) . . ?
N7 N6 C22 109.1(4) . . ?
N6 N7 C23 119.8(4) . . ?
N6 N7 Os1 124.0(3) . . ?
C23 N7 Os1 116.3(3) . . ?
C16 C17 C12 120.0(5) . . ?
C1 N1 C5 118.7(4) . . ?
C1 N1 Os1 128.6(3) . . ?
C5 N1 Os1 112.1(3) . . ?
C28 N8 C29 120.5(4) . . ?
C28 N8 Os1 114.1(3) . . ?
C29 N8 Os1 123.2(3) . . ?
C18 N5 C22 119.0(4) . . ?
C18 N5 Os1 128.6(3) . . ?
C22 N5 Os1 112.1(3) . . ?
C26 C27 C28 118.7(5) . . ?
C11 N4 C12 121.4(4) . . ?
C11 N4 Os1 114.7(3) . . ?
C12 N4 Os1 122.7(3) . . ?
N3 N2 C5 110.0(4) . . ?
N3 C6 C7 126.2(4) . . ?
N3 C6 C11 112.7(4) . . ?
C7 C6 C11 121.1(4) . . ?
N5 C22 N6 118.7(4) . . ?
N5 C22 C21 121.1(5) . . ?
N6 C22 C21 120.2(4) . . ?
N5 C18 C19 121.3(5) . . ?
C20 C21 C22 118.4(5) . . ?
C30 C29 C34 119.9(5) . . ?
C30 C29 N8 120.6(5) . . ?
C34 C29 N8 119.0(4) . . ?
C28 C23 N7 112.9(4) . . ?
C28 C23 C24 121.0(5) . . ?
N7 C23 C24 126.1(5) . . ?
N8 C28 C23 116.4(4) . . ?
N8 C28 C27 124.1(4) . . ?
C23 C28 C27 119.5(4) . . ?
C17 C12 C13 119.7(4) . . ?
C17 C12 N4 120.3(4) . . ?
C13 C12 N4 119.9(4) . . ?
C8 C7 C6 119.3(5) . . ?
N4 C11 C10 125.6(4) . . ?
N4 C11 C6 115.7(4) . . ?
C10 C11 C6 118.7(4) . . ?
N2 C5 N1 118.0(4) . . ?
N2 C5 C4 121.5(5) . . ?
N1 C5 C4 120.5(5) . . ?
C7 C8 C9 119.3(5) . . ?
C25 C24 C23 119.6(5) . . ?
C9 C10 C11 118.9(4) . . ?
C3 C4 C5 119.9(5) . . ?
C19 C20 C21 119.3(5) . . ?
C18 C19 C20 120.8(5) . . ?
N1 C1 C2 122.4(5) . . ?
C24 C25 C26 120.0(5) . . ?
C4 C3 C2 119.4(5) . . ?
C27 C26 C25 121.2(5) . . ?
C10 C9 C8 122.5(5) . . ?
C15 C16 C17 120.5(5) . . ?
C33 C34 C29 120.6(5) . . ?
C29 C30 C31 118.7(6) . . ?
C16 C15 C14 119.7(5) . . ?
C1 C2 C3 119.1(5) . . ?
C13 C14 C15 120.9(5) . . ?
C14 C13 C12 119.2(5) . . ?
C34 C33 C32 120.0(6) . . ?
C31 C32 C33 119.7(6) . . ?
C32 C31 C30 121.0(6) . . ?

loop_
_geom_bond_atom_site_label_1
_geom_bond_atom_site_label_2
_geom_bond_distance
_geom_bond_site_symmetry_2
_geom_bond_publ_flag
Os1 N3 1.972(4) . ?
Os1 N7 1.973(4) . ?
Os1 N8 1.995(4) . ?
Os1 N4 1.999(4) . ?
Os1 N1 2.062(4) . ?
Os1 N5 2.077(4) . ?
I2 I1 2.9020(5) . ?
I2 I1 2.9020(5) 2_665 ?
I3 I4 2.9278(7) 2_566 ?
I3 I4 2.9278(7) . ?
N3 N2 1.303(5) . ?
N3 C6 1.394(6) . ?
N6 N7 1.310(6) . ?
N6 C22 1.390(6) . ?
N7 C23 1.397(7) . ?
C17 C16 1.381(7) . ?
C17 C12 1.384(7) . ?
N1 C1 1.356(6) . ?
N1 C5 1.379(6) . ?
N8 C28 1.387(6) . ?
N8 C29 1.443(6) . ?
N5 C18 1.350(6) . ?
N5 C22 1.373(6) . ?
C27 C26 1.394(7) . ?
C27 C28 1.407(7) . ?
N4 C11 1.379(6) . ?
N4 C12 1.434(6) . ?
N2 C5 1.378(6) . ?
C6 C7 1.404(7) . ?
C6 C11 1.412(6) . ?
C22 C21 1.401(7) . ?
C18 C19 1.357(7) . ?
C21 C20 1.380(8) . ?
C29 C30 1.388(7) . ?
C29 C34 1.389(7) . ?
C23 C28 1.394(7) . ?
C23 C24 1.423(7) . ?
C12 C13 1.405(7) . ?
C7 C8 1.374(7) . ?
C11 C10 1.407(7) . ?
C5 C4 1.399(7) . ?
C8 C9 1.404(7) . ?
C24 C25 1.349(8) . ?
C10 C9 1.372(7) . ?
C4 C3 1.356(8) . ?
C20 C19 1.379(8) . ?
C1 C2 1.358(7) . ?
C25 C26 1.424(8) . ?
C3 C2 1.412(8) . ?
C16 C15 1.376(9) . ?
C34 C33 1.373(8) . ?
C30 C31 1.394(8) . ?
C15 C14 1.382(8) . ?
C14 C13 1.376(7) . ?
C33 C32 1.380(9) . ?
C32 C31 1.379(10) . ?
